data_4060793
loop_
_publ_author_name
'Navarro Clemente, M. Elena'
'Ju\'arez Saavedra, Patricia'
'Cervantes V\'asquez, Marisol'
'Paz-Sandoval, M. Angeles'
'Arif, Atta M.'
'Ernst, Richard D.'

_publ_section_title
;
 Syntheses, Structures, and Reactivity Studies of Half-Open Ruthenocenes
 and Their Oxodienyl Analogues
;
_journal_coden_ASTM ORGND7
_journal_issue 4
_journal_name_full Organometallics
_journal_page_first 592
_journal_page_last 605
_journal_paper_doi 10.1021/om010735s
_journal_volume 21
_journal_year 2002
_chemical_formula_moiety 'C16 H22 O2 Ru'
_chemical_formula_sum 'C16 H22 O2 Ru'
_chemical_formula_weight 347.41
_space_group_IT_number 14
_symmetry_cell_setting monoclinic
_symmetry_space_group_name_Hall '-P 2yn'
_symmetry_space_group_name_H-M 'P 1 21/n 1'
_cell_angle_alpha 90.000(12)
_cell_angle_beta 92.89(6)
_cell_angle_gamma 90.00(6)
_cell_formula_units_Z 4
_cell_length_a 9.841(3)
_cell_length_b 13.594(4)
_cell_length_c 11.172(12)
_cell_measurement_temperature 293(2)
_cell_volume 1492.7(17)
_diffrn_ambient_temperature 293(2)
_exptl_crystal_density_diffrn 1.546
_refine_ls_R_factor_obs 0.0367
_refine_ls_wR_factor_obs 0.0951
_cod_depositor_comments
;
The following automatic conversions were performed:

'_symmetry_cell_setting' tag value 'Monoclinc' was replaced with
'monoclinic' value.

Automatic conversion script
Id: cif_fix_values 1646 2011-03-28 12:23:43Z adriana 
;
_cod_original_sg_symbol_H-M 'P 21/n'
_cod_database_code 4060793

loop_
_symmetry_equiv_pos_as_xyz
'x, y, z'
'-x+1/2, y+1/2, -z+1/2'
'-x, -y, -z'
'x-1/2, -y-1/2, z-1/2'

loop_
_atom_site_aniso_label
_atom_site_aniso_U_11
_atom_site_aniso_U_22
_atom_site_aniso_U_33
_atom_site_aniso_U_23
_atom_site_aniso_U_13
_atom_site_aniso_U_12
Ru1 0.0260(3) 0.0309(3) 0.0256(3) -0.0003(3) -0.0050(2) 0.0001(3)
O1 0.042(3) 0.061(3) 0.035(2) -0.001(2) 0.004(2) -0.010(3)
O2 0.107(6) 0.041(3) 0.072(5) -0.009(3) -0.008(4) -0.019(3)
C14 0.033(4) 0.043(4) 0.029(5) 0.009(4) -0.009(4) 0.000(3)
C15 0.037(4) 0.045(4) 0.024(5) 0.002(3) 0.001(4) 0.007(3)
C19 0.086(7) 0.041(5) 0.072(7) 0.012(4) -0.005(6) 0.015(4)
C18 0.036(4) 0.093(6) 0.050(5) 0.000(5) -0.001(4) 0.009(4)
C16 0.054(5) 0.056(5) 0.048(5) -0.015(4) 0.003(4) 0.010(4)
C12 0.034(4) 0.052(5) 0.034(4) -0.001(3) -0.008(3) -0.002(3)
C2 0.043(5) 0.052(4) 0.029(4) -0.008(3) -0.002(3) -0.005(4)
C13 0.046(5) 0.037(4) 0.036(5) 0.006(3) -0.018(4) 0.006(3)
C4 0.033(4) 0.053(5) 0.040(4) 0.005(3) -0.015(3) 0.007(3)
C3 0.037(4) 0.053(4) 0.029(4) 0.000(3) -0.010(4) -0.007(4)
C7 0.036(4) 0.102(7) 0.059(5) -0.011(5) -0.005(4) 0.012(5)
C5 0.061(6) 0.046(4) 0.036(5) 0.006(4) -0.020(4) 0.017(4)
C11 0.044(5) 0.042(4) 0.024(4) 0.004(3) 0.001(4) -0.002(4)
C20 0.060(6) 0.057(5) 0.054(6) 0.011(4) 0.004(5) -0.015(4)
C6 0.073(6) 0.058(5) 0.058(6) -0.021(4) 0.009(5) -0.002(4)
C17 0.057(5) 0.055(5) 0.044(5) 0.009(4) -0.020(4) -0.021(4)

loop_
_atom_site_label
_atom_site_type_symbol
_atom_site_fract_x
_atom_site_fract_y
_atom_site_fract_z
_atom_site_U_iso_or_equiv
_atom_site_thermal_displace_type
_atom_site_occupancy
_atom_site_calc_flag
_atom_site_refinement_flags
_atom_site_disorder_group
Ru1 Ru 0.17959(4) 0.24742(5) 0.42483(4) 0.0277(2) Uani 1 d . .
O1 O 0.2456(5) 0.2375(4) 0.2445(4) 0.0457(12) Uani 1 d . .
O2 O 0.3253(6) 0.4902(4) 0.5850(5) 0.074(2) Uani 1 d . .
C14 C 0.1560(7) 0.1922(5) 0.6061(6) 0.035(2) Uani 1 d . .
C15 C 0.1743(7) 0.2965(5) 0.6066(7) 0.035(2) Uani 1 d . .
C19 C 0.3070(9) 0.0414(6) 0.5572(8) 0.067(3) Uani 1 d . .
H19A H 0.3515(9) 0.0207(6) 0.6314(8) 0.080 Uiso 1 d R .
H19B H 0.2227(9) 0.0064(6) 0.5448(8) 0.080 Uiso 1 d R .
H19C H 0.3645(9) 0.0276(6) 0.4924(8) 0.080 Uiso 1 d R .
C18 C 0.5047(8) 0.2134(6) 0.4848(8) 0.060(2) Uani 1 d . .
H18A H 0.5715(8) 0.2050(6) 0.5495(8) 0.080 Uiso 1 d R .
H18B H 0.5037(8) 0.1563(6) 0.4342(8) 0.080 Uiso 1 d R .
H18C H 0.5268(8) 0.2704(6) 0.4388(8) 0.080 Uiso 1 d R .
C16 C 0.0744(8) 0.3690(5) 0.6530(7) 0.053(2) Uani 1 d . .
H16A H 0.0934(8) 0.3789(5) 0.7373(7) 0.080 Uiso 1 d R .
H16B H 0.0819(8) 0.4306(5) 0.6117(7) 0.080 Uiso 1 d R .
H16C H -0.0162(8) 0.3437(5) 0.6399(7) 0.080 Uiso 1 d R .
C12 C 0.3676(8) 0.2262(5) 0.5339(7) 0.040(2) Uani 1 d . .
C2 C 0.1649(8) 0.1634(5) 0.2568(7) 0.041(2) Uani 1 d . .
C13 C 0.2787(8) 0.1507(5) 0.5634(7) 0.040(2) Uani 1 d . .
C4 C -0.0197(8) 0.2703(5) 0.3354(7) 0.042(2) Uani 1 d . .
C3 C 0.0318(8) 0.1790(6) 0.2978(6) 0.040(2) Uani 1 d . .
H3A H -0.0146(8) 0.1220(6) 0.3258(6) 0.080 Uiso 1 d R .
C7 C -0.1529(8) 0.2689(6) 0.3950(8) 0.066(3) Uani 1 d . .
H7A H -0.2264(8) 0.2812(6) 0.3371(8) 0.080 Uiso 1 d R .
H7B H -0.1646(8) 0.2054(6) 0.4306(8) 0.080 Uiso 1 d R .
H7C H -0.1525(8) 0.3185(6) 0.4562(8) 0.080 Uiso 1 d R .
C5 C 0.0551(8) 0.3560(6) 0.3270(7) 0.048(2) Uani 1 d . .
H5A H 0.0831(8) 0.3731(6) 0.2486(7) 0.080 Uiso 1 d R .
H5B H 0.0255(8) 0.4114(6) 0.3722(7) 0.080 Uiso 1 d R .
C11 C 0.3057(7) 0.3182(5) 0.5621(6) 0.037(2) Uani 1 d . .
C20 C 0.0403(8) 0.1356(5) 0.6527(8) 0.057(2) Uani 1 d . .
H20A H 0.0576(8) 0.1209(5) 0.7361(8) 0.080 Uiso 1 d R .
H20B H -0.0409(8) 0.1744(5) 0.6428(8) 0.080 Uiso 1 d R .
H20C H 0.0288(8) 0.0754(5) 0.6084(8) 0.080 Uiso 1 d R .
C6 C 0.2149(8) 0.0626(6) 0.2303(8) 0.063(2) Uani 1 d . .
H6A H 0.1934(8) 0.0477(6) 0.1474(8) 0.080 Uiso 1 d R .
H6B H 0.3115(8) 0.0585(6) 0.2461(8) 0.080 Uiso 1 d R .
H6C H 0.1702(8) 0.0162(6) 0.2798(8) 0.080 Uiso 1 d R .
C17 C 0.3649(9) 0.4151(6) 0.5460(7) 0.053(2) Uani 1 d . .
H17A H 0.4437(9) 0.4177(6) 0.4987(7) 0.080 Uiso 1 d R .

loop_
_geom_bond_atom_site_label_1
_geom_bond_atom_site_label_2
_geom_bond_distance
_geom_bond_site_symmetry_2
_geom_bond_publ_flag
Ru1 C15 2.141(8) . ?
Ru1 O1 2.152(5) . ?
Ru1 C11 2.151(7) . ?
Ru1 C5 2.176(7) . ?
Ru1 C4 2.178(7) . ?
Ru1 C12 2.182(7) . ?
Ru1 C14 2.183(7) . ?
Ru1 C3 2.188(7) . ?
Ru1 C2 2.196(7) . ?
Ru1 C13 2.219(7) . ?
O1 C2 1.294(8) . ?
O2 C17 1.184(10) . ?
C14 C15 1.430(9) . ?
C14 C13 1.436(10) . ?
C14 C20 1.490(10) . ?
C15 C11 1.439(10) . ?
C15 C16 1.503(9) . ?
C19 C13 1.514(10) . ?
C18 C12 1.492(10) . ?
C12 C13 1.399(10) . ?
C12 C11 1.433(10) . ?
C2 C3 1.425(10) . ?
C2 C6 1.491(10) . ?
C4 C5 1.383(10) . ?
C4 C3 1.413(10) . ?
C4 C7 1.500(11) . ?
C11 C17 1.456(10) . ?
